data_4509176
loop_
_publ_author_name
'Clegg, William'
'Russo, Luca'

_publ_section_title
;
 Synthesis and Structures of Alkali Metal Complexes of Isophthalic Acid:
 The Interplay of Organic Supramolecular Interactions and Flexible Metal
 Coordination As Structure-Directing Factors
;
_journal_issue 2
_journal_name_full 'Crystal Growth &amp; Design'
_journal_page_first 1158
_journal_paper_doi 10.1021/cg800991t
_journal_volume 9
_journal_year 2009
_chemical_formula_moiety 'Rb +, C8 H5 O4 -, C8 H6 O4'
_chemical_formula_sum 'C16 H11 O8 Rb'
_chemical_formula_weight 416.72
_chemical_name_systematic
;
 ?
;
_space_group_IT_number 2
_symmetry_cell_setting triclinic
_symmetry_space_group_name_Hall '-P 1'
_symmetry_space_group_name_H-M 'P -1'
_atom_sites_solution_hydrogens mixed
_atom_sites_solution_primary direct
_atom_sites_solution_secondary difmap
_audit_creation_method SHELXL-97
_cell_angle_alpha 95.283(5)
_cell_angle_beta 92.670(5)
_cell_angle_gamma 92.126(5)
_cell_formula_units_Z 1
_cell_length_a 3.7761(2)
_cell_length_b 5.7924(2)
_cell_length_c 17.0879(12)
_cell_measurement_temperature 160(2)
_cell_measurement_theta_max 27.5
_cell_measurement_theta_min 2.5
_cell_volume 371.44(4)
_computing_cell_refinement EvalCCD
_computing_data_collection 'Nonius COLLECT'
_computing_data_reduction EvalCCD
_computing_molecular_graphics 'Bruker SHELXTL'
_computing_publication_material 'Bruker SHELXTL and local programs'
_computing_structure_refinement 'Bruker SHELXTL'
_computing_structure_solution 'Bruker SHELXTL'
_diffrn_ambient_temperature 160(2)
_diffrn_measured_fraction_theta_full 0.989
_diffrn_measured_fraction_theta_max 0.989
_diffrn_measurement_device_type 'Nonius KappaCCD diffractometer'
_diffrn_measurement_method '\f and \w scans'
_diffrn_radiation_monochromator graphite
_diffrn_radiation_source 'sealed tube'
_diffrn_radiation_type MoK\a
_diffrn_radiation_wavelength 0.71073
_diffrn_reflns_av_R_equivalents 0.0418
_diffrn_reflns_av_sigmaI/netI 0.0499
_diffrn_reflns_limit_h_max 4
_diffrn_reflns_limit_h_min -4
_diffrn_reflns_limit_k_max 6
_diffrn_reflns_limit_k_min -6
_diffrn_reflns_limit_l_max 20
_diffrn_reflns_limit_l_min -20
_diffrn_reflns_number 4646
_diffrn_reflns_theta_full 24.99
_diffrn_reflns_theta_max 24.99
_diffrn_reflns_theta_min 4.80
_diffrn_standards_number 0
_exptl_absorpt_coefficient_mu 3.379
_exptl_absorpt_correction_T_max 0.88
_exptl_absorpt_correction_T_min 0.55
_exptl_absorpt_correction_type multi-scan
_exptl_absorpt_process_details SADABS
_exptl_crystal_colour colourless
_exptl_crystal_density_diffrn 1.863
_exptl_crystal_density_method 'not measured'
_exptl_crystal_description plate
_exptl_crystal_F_000 208
_exptl_crystal_size_max 0.20
_exptl_crystal_size_mid 0.20
_exptl_crystal_size_min 0.04
_refine_diff_density_max 2.474
_refine_diff_density_min -0.476
_refine_diff_density_rms 0.147
_refine_ls_extinction_method none
_refine_ls_goodness_of_fit_ref 1.133
_refine_ls_hydrogen_treatment mixed
_refine_ls_matrix_type full
_refine_ls_number_parameters 119
_refine_ls_number_reflns 1299
_refine_ls_number_restraints 1
_refine_ls_restrained_S_all 1.133
_refine_ls_R_factor_all 0.0678
_refine_ls_R_factor_gt 0.0600
_refine_ls_shift/su_max 0.006
_refine_ls_shift/su_mean 0.001
_refine_ls_structure_factor_coef Fsqd
_refine_ls_weighting_details 'calc w=1/[\s^2^(Fo^2^)+(0.0656P)^2^+5.5098P] where P=(Fo^2^+2Fc^2^)/3'
_refine_ls_weighting_scheme calc
_refine_ls_wR_factor_gt 0.1705
_refine_ls_wR_factor_ref 0.1790
_reflns_number_gt 1208
_reflns_number_total 1299
_reflns_threshold_expression I>2\s(I)
_cod_data_source_file cg800991tsup1.cif
_cod_data_source_block lr20_compound3
_cod_database_code 4509176

loop_
_symmetry_equiv_pos_as_xyz
'x, y, z'
'-x, -y, -z'

loop_
_atom_site_label
_atom_site_type_symbol
_atom_site_fract_x
_atom_site_fract_y
_atom_site_fract_z
_atom_site_U_iso_or_equiv
_atom_site_adp_type
_atom_site_occupancy
_atom_site_symmetry_multiplicity
_atom_site_calc_flag
_atom_site_refinement_flags
Rb Rb 0.5000 0.5000 0.5000 0.0201(4) Uani 1 2 d S
C1 C 0.171(2) 0.0387(14) 0.7006(5) 0.0118(17) Uani 1 1 d .
C2 C 0.104(2) 0.1919(14) 0.7650(5) 0.0128(17) Uani 1 1 d .
H2 H -0.0049 0.3338 0.7573 0.015 Uiso 1 1 calc R
C3 C 0.196(2) 0.1383(14) 0.8413(5) 0.0135(17) Uani 1 1 d .
C4 C 0.361(2) -0.0659(15) 0.8526(5) 0.0158(18) Uani 1 1 d .
H4 H 0.4314 -0.0996 0.9043 0.019 Uiso 1 1 calc R
C5 C 0.425(2) -0.2226(14) 0.7883(5) 0.0152(18) Uani 1 1 d .
H5 H 0.5368 -0.3631 0.7965 0.018 Uiso 1 1 calc R
C6 C 0.325(2) -0.1750(15) 0.7128(5) 0.0155(17) Uani 1 1 d .
H6 H 0.3599 -0.2849 0.6693 0.019 Uiso 1 1 calc R
C7 C 0.072(2) 0.0965(15) 0.6188(5) 0.0178(19) Uani 1 1 d .
C8 C 0.111(2) 0.3022(14) 0.9097(5) 0.0127(17) Uani 1 1 d .
O1 O 0.0798(18) -0.0728(11) 0.5635(3) 0.0236(15) Uani 1 1 d .
H1O H 0.0164 -0.0154 0.5134 0.035 Uiso 0.50 1 d PR
O2 O -0.0072(17) 0.2966(10) 0.6070(3) 0.0196(14) Uani 1 1 d .
O3 O 0.2355(17) 0.2455(11) 0.9785(3) 0.0223(15) Uani 1 1 d D
H3O H 0.17(3) 0.362(14) 1.019(5) 0.033 Uiso 1 1 d D
O4 O -0.0661(16) 0.4738(10) 0.9025(3) 0.0191(14) Uani 1 1 d .

loop_
_atom_site_aniso_label
_atom_site_aniso_U_11
_atom_site_aniso_U_22
_atom_site_aniso_U_33
_atom_site_aniso_U_23
_atom_site_aniso_U_13
_atom_site_aniso_U_12
Rb 0.0190(6) 0.0218(7) 0.0218(7) 0.0102(5) 0.0038(5) 0.0077(4)
C1 0.020(4) 0.008(4) 0.008(4) 0.001(3) 0.000(3) 0.000(3)
C2 0.018(4) 0.009(4) 0.011(4) 0.001(3) 0.000(3) 0.003(3)
C3 0.014(4) 0.016(4) 0.011(4) 0.004(3) -0.001(3) 0.001(3)
C4 0.015(4) 0.022(5) 0.011(4) 0.004(3) -0.004(3) -0.004(3)
C5 0.020(4) 0.011(4) 0.014(4) -0.002(3) -0.004(3) -0.002(3)
C6 0.021(4) 0.014(4) 0.013(4) 0.001(3) 0.008(3) 0.005(3)
C7 0.019(5) 0.021(5) 0.013(4) 0.002(4) 0.002(3) 0.003(4)
C8 0.016(4) 0.012(4) 0.010(4) 0.001(3) -0.002(3) -0.005(3)
O1 0.045(4) 0.019(3) 0.008(3) 0.001(2) -0.005(3) 0.013(3)
O2 0.031(4) 0.019(3) 0.010(3) 0.005(2) 0.000(3) 0.008(3)
O3 0.035(4) 0.024(3) 0.009(3) 0.000(2) 0.000(3) 0.014(3)
O4 0.026(3) 0.019(3) 0.013(3) 0.002(2) 0.002(2) 0.007(3)

loop_
_atom_type_symbol
_atom_type_description
_atom_type_scat_dispersion_real
_atom_type_scat_dispersion_imag
_atom_type_scat_source
C C 0.0033 0.0016 'International Tables Vol C Tables 4.2.6.8 and 6.1.1.4'
H H 0.0000 0.0000 'International Tables Vol C Tables 4.2.6.8 and 6.1.1.4'
O O 0.0106 0.0060 'International Tables Vol C Tables 4.2.6.8 and 6.1.1.4'
Rb Rb -0.9393 2.9676 'International Tables Vol C Tables 4.2.6.8 and 6.1.1.4'

loop_
_geom_angle_atom_site_label_1
_geom_angle_atom_site_label_2
_geom_angle_atom_site_label_3
_geom_angle
_geom_angle_site_symmetry_1
_geom_angle_site_symmetry_3
O1 Rb O1 180.0 2_656 1_565
O1 Rb O1 71.73(13) 2_656 2_556
O1 Rb O1 108.27(13) 1_565 2_556
O1 Rb O1 108.27(13) 2_656 1_665
O1 Rb O1 71.73(13) 1_565 1_665
O1 Rb O1 180.0 2_556 1_665
O1 Rb O2 118.83(16) 2_656 2_566
O1 Rb O2 61.17(16) 2_656 1_655
O1 Rb O2 103.27(17) 2_656 .
O1 Rb O2 76.73(17) 2_656 2_666
O1 Rb O2 61.17(16) 1_565 2_566
O1 Rb O2 118.83(16) 1_565 1_655
O1 Rb O2 76.73(17) 1_565 .
O1 Rb O2 103.27(17) 1_565 2_666
O1 Rb O2 75.01(16) 2_556 2_566
O1 Rb O2 104.99(16) 2_556 1_655
O1 Rb O2 58.10(16) 2_556 .
O1 Rb O2 121.90(16) 2_556 2_666
O1 Rb O2 104.99(16) 1_665 2_566
O1 Rb O2 75.01(16) 1_665 1_655
O1 Rb O2 121.90(16) 1_665 .
O1 Rb O2 58.10(16) 1_665 2_666
O2 Rb O2 180.0 2_566 1_655
O2 Rb O2 100.39(14) . 2_566
O2 Rb O2 79.61(14) . 1_655
O2 Rb O2 79.61(14) 2_566 2_666
O2 Rb O2 100.39(14) 1_655 2_666
O2 Rb O2 180.0 . 2_666
C2 C1 C6 119.5(7) . .
C2 C1 C7 120.2(7) . .
C6 C1 C7 120.2(7) . .
C1 C2 H2 119.9 . .
C1 C2 C3 120.3(7) . .
H2 C2 C3 119.9 . .
C2 C3 C4 120.0(8) . .
C2 C3 C8 119.3(7) . .
C4 C3 C8 120.7(7) . .
C3 C4 H4 119.9 . .
C3 C4 C5 120.1(8) . .
H4 C4 C5 119.9 . .
C4 C5 H5 119.8 . .
C4 C5 C6 120.5(8) . .
H5 C5 C6 119.8 . .
C1 C6 C5 119.6(8) . .
C1 C6 H6 120.2 . .
C5 C6 H6 120.2 . .
Rb C7 C1 129.6(5) . .
Rb C7 O1 92.2(5) . .
Rb C7 O2 50.8(4) . .
C1 C7 O1 116.0(7) . .
C1 C7 O2 120.0(8) . .
O1 C7 O2 123.9(8) . .
C3 C8 O3 114.5(7) . .
C3 C8 O4 122.5(7) . .
O3 C8 O4 123.0(8) . .
Rb O1 Rb 71.73(13) 1_545 1_445
Rb O1 C7 144.7(5) 1_545 .
Rb O1 C7 132.4(6) 1_445 .
Rb O1 H1O 98.1 1_545 .
Rb O1 H1O 83.3 1_445 .
C7 O1 H1O 108.9 . .
Rb O2 Rb 79.61(14) . 1_455
Rb O2 C7 110.5(5) . .
Rb O2 C7 135.2(6) 1_455 .
C8 O3 H3O 109(7) . .

loop_
_geom_bond_atom_site_label_1
_geom_bond_atom_site_label_2
_geom_bond_distance
_geom_bond_site_symmetry_2
Rb O1 3.127(6) 2_656
Rb O1 3.127(6) 1_565
Rb O1 3.313(7) 2_556
Rb O1 3.313(7) 1_665
Rb O2 2.993(6) .
Rb O2 2.905(6) 2_566
Rb O2 2.905(6) 1_655
Rb O2 2.993(6) 2_666
C1 C2 1.387(11) .
C1 C6 1.416(12) .
C1 C7 1.502(11) .
C2 H2 0.950 .
C2 C3 1.399(11) .
C3 C4 1.382(12) .
C3 C8 1.492(12) .
C4 H4 0.950 .
C4 C5 1.395(12) .
C5 H5 0.950 .
C5 C6 1.382(12) .
C6 H6 0.950 .
C7 O1 1.299(11) .
C7 O2 1.239(11) .
C8 O3 1.318(10) .
C8 O4 1.232(10) .
O1 Rb 3.127(6) 1_545
O1 Rb 3.313(7) 1_445
O1 H1O 0.9701 .
O2 Rb 2.905(6) 1_455
O3 H3O 0.969(11) .

loop_
_geom_hbond_atom_site_label_D
_geom_hbond_atom_site_label_H
_geom_hbond_atom_site_label_A
_geom_hbond_distance_DH
_geom_hbond_distance_HA
_geom_hbond_distance_DA
_geom_hbond_angle_DHA
_geom_hbond_site_symmetry_A
O1 H1O O1 0.97 1.49 2.458(11) 179.9 2_556
O3 H3O O4 0.969(11) 1.64(2) 2.604(8) 171(11) 2_567
